data_7705638
loop_
_publ_author_name
'Imran, Muhammad'
'Rehman, Zia Ur'
'Hogarth, Graeme'
'Tocher, Derek A.'
'Chaudhry, Gul-E-Saba'
'Butler, Ian S.'
'B\'elanger-Gariepy, Francine'
'Kondratyuk, Tamara'

_publ_section_title
;
 Two new monofunctional platinum(II) dithiocarbamate complexes:
 <i>phenanthriplatin</i>-type axial protection, equatorial-axial
 conformational isomerism, and anticancer and DNA binding studies.
;
_journal_issue 43
_journal_name_full 'Dalton transactions (Cambridge, England : 2003)'
_journal_page_first 15385
_journal_page_last 15396
_journal_paper_doi 10.1039/d0dt03018j
_journal_volume 49
_journal_year 2020
_chemical_formula_moiety 'C30 H27 Cl4 N2 O P Pt S2'
_chemical_formula_sum 'C30 H27 Cl4 N2 O P Pt S2'
_chemical_formula_weight 863.51
_space_group_crystal_system monoclinic
_space_group_IT_number 14
_space_group_name_Hall '-P 2ybc'
_space_group_name_H-M_alt 'P 1 21/c 1'
_atom_sites_solution_hydrogens geom
_atom_sites_solution_primary direct
_audit_creation_date 2015-04-07
_audit_creation_method
;
Olex2 1.2
(compiled 2015.01.26 svn.r3150 for OlexSys, GUI svn.r4998)
;
_audit_update_record
;
2020-04-07 deposited with the CCDC.	2020-10-06 downloaded from the CCDC.
;
_cell_angle_alpha 90
_cell_angle_beta 113.1837(15)
_cell_angle_gamma 90
_cell_formula_units_Z 4
_cell_length_a 19.8684(8)
_cell_length_b 9.9816(4)
_cell_length_c 17.7360(7)
_cell_measurement_reflns_used 9802
_cell_measurement_temperature 100
_cell_measurement_theta_max 55.019
_cell_measurement_theta_min 4.213
_cell_volume 3233.3(2)
_computing_cell_refinement 'SAINT v8.34A (Bruker, 2013)'
_computing_data_collection
;
APEX 2 (2013) Bruker AXS Inc., Madison, WI 53719-1173.
;
_computing_data_reduction 'SAINT v8.34A (Bruker, 2013)'
_computing_molecular_graphics 'Olex2 (Dolomanov et al., 2009)'
_computing_publication_material 'Olex2 (Dolomanov et al., 2009)'
_computing_structure_refinement 'XL (Sheldrick, 2008)'
_computing_structure_solution 'ShelXT (Sheldrick, 2015)'
_diffrn_ambient_temperature 100
_diffrn_detector 'CMOS Area detector'
_diffrn_detector_area_resol_mean 10.24
_diffrn_detector_type 'Bruker Photon 100 CMOS Detector'
_diffrn_measured_fraction_theta_full 0.999
_diffrn_measured_fraction_theta_max 0.997
_diffrn_measurement_device 'k-geometry diffractometer'
_diffrn_measurement_device_type 'Bruker Venture Metaljet'
_diffrn_measurement_method '\w and \f scans'
_diffrn_radiation_collimation 'Focusing mirrors'
_diffrn_radiation_monochromator 'Helios MX Mirror Optics'
_diffrn_radiation_probe x-ray
_diffrn_radiation_type GaK\a
_diffrn_radiation_wavelength 1.34139
_diffrn_reflns_av_R_equivalents 0.0558
_diffrn_reflns_av_unetI/netI 0.0378
_diffrn_reflns_Laue_measured_fraction_full 0.999
_diffrn_reflns_Laue_measured_fraction_max 0.997
_diffrn_reflns_limit_h_max 24
_diffrn_reflns_limit_h_min -23
_diffrn_reflns_limit_k_max 12
_diffrn_reflns_limit_k_min -12
_diffrn_reflns_limit_l_max 16
_diffrn_reflns_limit_l_min -21
_diffrn_reflns_number 36327
_diffrn_reflns_point_group_measured_fraction_full 0.999
_diffrn_reflns_point_group_measured_fraction_max 0.997
_diffrn_reflns_theta_full 53.594
_diffrn_reflns_theta_max 54.994
_diffrn_reflns_theta_min 4.212
_diffrn_source 'Metal Jet'
_diffrn_source_target Ga
_diffrn_source_type 'Gallium Liquid Metal Jet Source'
_exptl_absorpt_coefficient_mu 8.996
_exptl_absorpt_correction_T_max 0.7508
_exptl_absorpt_correction_T_min 0.3948
_exptl_absorpt_correction_type multi-scan
_exptl_absorpt_process_details
;
SADABS-2014/5 (Bruker,2014/5) was used for absorption correction.
wR2(int) was 0.1459 before and 0.0775 after correction.
The Ratio of minimum to maximum transmission is 0.5258.
The \l/2 correction factor is 0.00150.
;
_exptl_crystal_colour yellow
_exptl_crystal_colour_primary yellow
_exptl_crystal_density_diffrn 1.774
_exptl_crystal_description PLATE
_exptl_crystal_F_000 1688
_exptl_crystal_size_max 0.2
_exptl_crystal_size_mid 0.16
_exptl_crystal_size_min 0.06
_refine_diff_density_max 1.497
_refine_diff_density_min -1.688
_refine_diff_density_rms 0.137
_refine_ls_extinction_method none
_refine_ls_goodness_of_fit_ref 1.098
_refine_ls_hydrogen_treatment constr
_refine_ls_matrix_type full
_refine_ls_number_parameters 371
_refine_ls_number_reflns 6151
_refine_ls_number_restraints 0
_refine_ls_restrained_S_all 1.098
_refine_ls_R_factor_all 0.0344
_refine_ls_R_factor_gt 0.0321
_refine_ls_shift/su_max 0.003
_refine_ls_shift/su_mean 0.000
_refine_ls_structure_factor_coef Fsqd
_refine_ls_weighting_details 'w=1/[\s^2^(Fo^2^)+(0.0465P)^2^+3.7824P] where P=(Fo^2^+2Fc^2^)/3'
_refine_ls_weighting_scheme calc
_refine_ls_wR_factor_gt 0.0842
_refine_ls_wR_factor_ref 0.0861
_reflns_Friedel_coverage 0.000
_reflns_number_gt 5727
_reflns_number_total 6151
_reflns_threshold_expression 'I > 2\s(I)'
_cod_data_source_file d0dt03018j2.cif
_cod_data_source_block rehma93
_cod_depositor_comments
;
The following automatic conversions were performed:

data item '_diffrn_radiation_probe' value 'X-ray' was changed to
'x-ray' in accordance with the
/home/data/users/saulius/crontab/automatic-downloads/rss-feeds/RSC/lib/dictionaries/cif_core.dic
dictionary named 'cif_core.dic' version 2.4.2 last updated on
2011-04-26.

Automatic conversion script
Id: cif_fix_values 7556 2019-12-06 15:28:31Z antanas 

 Adding full bibliography for 7705638--7705639.cif.
;
_cod_database_code 7705638
_shelx_space_group_comment
;
The symmetry employed for this shelxl refinement is uniquely defined
by the following loop, which should always be used as a source of
symmetry information in preference to the above space-group names.
They are only intended as comments.
;
_shelx_estimated_absorpt_t_max 0.614
_shelx_estimated_absorpt_t_min 0.266
_olex2_refinement_description
;
1. Fixed Uiso
 At 1.2 times of:
  All C(H) groups, All C(H,H) groups
 At 1.5 times of:
  All C(H,H,H) groups
2.a Secondary CH2 refined with riding coordinates:
 C2(H2A,H2B), C3(H3A,H3B), C4(H4A,H4B), C5(H5A,H5B)
2.b Aromatic/amide H refined with riding coordinates:
 C7(H7), C9(H9), C10(H10), C11(H11), C14(H14), C15(H15), C17(H17), C18(H18),
 C20(H20), C21(H21), C23(H23), C24(H24), C26(H26), C27(H27), C29(H29), C30(H30)
2.c Idealised Me refined as rotating group:
 C12(H12A,H12B,H12C)
;
_shelx_shelxl_version_number 2014/7
_olex2_submission_special_instructions 'No special instructions were received'

loop_
_space_group_symop_operation_xyz
'x, y, z'
'-x, y+1/2, -z+1/2'
'-x, -y, -z'
'x, -y-1/2, z-1/2'

loop_
_atom_site_label
_atom_site_type_symbol
_atom_site_fract_x
_atom_site_fract_y
_atom_site_fract_z
_atom_site_U_iso_or_equiv
_atom_site_adp_type
_atom_site_occupancy
_atom_site_site_symmetry_order
_atom_site_calc_flag
_atom_site_refinement_flags_posn
_atom_site_refinement_flags_adp
_atom_site_refinement_flags_occupancy
_atom_site_disorder_assembly
_atom_site_disorder_group
Pt1 Pt 0.66715(2) 0.22180(2) 0.66244(2) 0.02703(8) Uani 1 1 d . . . . .
Cl1 Cl 0.66081(5) 0.28473(9) 0.78611(6) 0.0364(2) Uani 1 1 d . . . . .
Cl2 Cl 0.91911(6) -0.10191(11) 0.49762(6) 0.0468(2) Uani 1 1 d . . . . .
Cl3 Cl 0.95183(5) 0.76688(9) 0.83248(6) 0.03425(19) Uani 1 1 d . . . . .
Cl4 Cl 0.90523(6) -0.05676(11) 1.07102(6) 0.0475(2) Uani 1 1 d . . . . .
S1 S 0.65287(4) 0.15526(9) 0.53347(5) 0.02921(18) Uani 1 1 d . . . . .
S2 S 0.53967(5) 0.23064(9) 0.58500(6) 0.0309(2) Uani 1 1 d . . . . .
P1 P 0.78938(5) 0.21213(8) 0.72001(6) 0.02502(19) Uani 1 1 d . . . . .
O1 O 0.32846(16) 0.1433(3) -0.02986(16) 0.0416(6) Uani 1 1 d . . . . .
N1 N 0.51035(16) 0.1433(3) 0.43064(18) 0.0301(6) Uani 1 1 d . . . . .
N2 N 0.41246(15) 0.1834(3) 0.26595(18) 0.0295(6) Uani 1 1 d . . . . .
C1 C 0.55913(19) 0.1732(4) 0.5037(2) 0.0296(7) Uani 1 1 d . . . . .
C2 C 0.52936(19) 0.0929(4) 0.3635(2) 0.0325(8) Uani 1 1 d . . . . .
H2A H 0.5136 -0.0016 0.3517 0.039 Uiso 1 1 calc R . . . .
H2B H 0.5831 0.0966 0.3801 0.039 Uiso 1 1 calc R . . . .
C3 C 0.49200(19) 0.1771(4) 0.2872(2) 0.0313(7) Uani 1 1 d . . . . .
H3A H 0.5126 0.2688 0.2969 0.038 Uiso 1 1 calc R . . . .
H3B H 0.5012 0.1377 0.2410 0.038 Uiso 1 1 calc R . . . .
C4 C 0.3982(2) 0.2437(4) 0.3325(2) 0.0322(8) Uani 1 1 d . . . . .
H4A H 0.3447 0.2519 0.3169 0.039 Uiso 1 1 calc R . . . .
H4B H 0.4199 0.3345 0.3439 0.039 Uiso 1 1 calc R . . . .
C5 C 0.43112(19) 0.1577(4) 0.4084(2) 0.0334(8) Uani 1 1 d . . . . .
H5A H 0.4223 0.1996 0.4543 0.040 Uiso 1 1 calc R . . . .
H5B H 0.4076 0.0683 0.3979 0.040 Uiso 1 1 calc R . . . .
C6 C 0.3729(2) 0.2363(4) 0.1860(2) 0.0301(7) Uani 1 1 d . . . . .
C7 C 0.37075(19) 0.1606(4) 0.1189(2) 0.0311(7) Uani 1 1 d . . . . .
H7 H 0.3948 0.0764 0.1273 0.037 Uiso 1 1 calc R . . . .
C8 C 0.3334(2) 0.2088(4) 0.0400(2) 0.0322(8) Uani 1 1 d . . . . .
C9 C 0.2971(2) 0.3317(4) 0.0271(2) 0.0350(8) Uani 1 1 d . . . . .
H9 H 0.2716 0.3647 -0.0269 0.042 Uiso 1 1 calc R . . . .
C10 C 0.2989(2) 0.4048(4) 0.0940(2) 0.0350(8) Uani 1 1 d . . . . .
H10 H 0.2738 0.4881 0.0856 0.042 Uiso 1 1 calc R . . . .
C11 C 0.3366(2) 0.3583(4) 0.1731(2) 0.0336(8) Uani 1 1 d . . . . .
H11 H 0.3377 0.4100 0.2185 0.040 Uiso 1 1 calc R . . . .
C12 C 0.3606(3) 0.0144(5) -0.0203(3) 0.0643(14) Uani 1 1 d . . . . .
H12A H 0.3515 -0.0236 -0.0744 0.096 Uiso 1 1 calc GR . . . .
H12B H 0.3391 -0.0440 0.0087 0.096 Uiso 1 1 calc GR . . . .
H12C H 0.4135 0.0216 0.0114 0.096 Uiso 1 1 calc GR . . . .
C13 C 0.82932(18) 0.1241(4) 0.6578(2) 0.0269(7) Uani 1 1 d . . . . .
C14 C 0.85198(19) -0.0081(4) 0.6753(2) 0.0312(7) Uani 1 1 d . . . . .
H14 H 0.8492 -0.0506 0.7219 0.037 Uiso 1 1 calc R . . . .
C15 C 0.8788(2) -0.0789(4) 0.6254(2) 0.0345(8) Uani 1 1 d . . . . .
H15 H 0.8938 -0.1695 0.6373 0.041 Uiso 1 1 calc R . . . .
C16 C 0.8831(2) -0.0155(4) 0.5584(2) 0.0328(8) Uani 1 1 d . . . . .
C17 C 0.8593(2) 0.1149(4) 0.5384(2) 0.0356(8) Uani 1 1 d . . . . .
H17 H 0.8616 0.1563 0.4913 0.043 Uiso 1 1 calc R . . . .
C18 C 0.8318(2) 0.1851(4) 0.5882(2) 0.0340(8) Uani 1 1 d . . . . .
H18 H 0.8149 0.2744 0.5747 0.041 Uiso 1 1 calc R . . . .
C19 C 0.83424(18) 0.3751(4) 0.7412(2) 0.0278(7) Uani 1 1 d . . . . .
C20 C 0.90540(19) 0.3944(4) 0.7458(2) 0.0299(7) Uani 1 1 d . . . . .
H20 H 0.9298 0.3237 0.7309 0.036 Uiso 1 1 calc R . . . .
C21 C 0.94078(19) 0.5163(4) 0.7719(2) 0.0303(7) Uani 1 1 d . . . . .
H21 H 0.9892 0.5293 0.7750 0.036 Uiso 1 1 calc R . . . .
C22 C 0.90490(19) 0.6180(4) 0.7933(2) 0.0288(7) Uani 1 1 d . . . . .
C23 C 0.8333(2) 0.6035(4) 0.7870(2) 0.0336(8) Uani 1 1 d . . . . .
H23 H 0.8086 0.6757 0.8000 0.040 Uiso 1 1 calc R . . . .
C24 C 0.79883(19) 0.4814(4) 0.7611(2) 0.0321(8) Uani 1 1 d . . . . .
H24 H 0.7500 0.4699 0.7569 0.038 Uiso 1 1 calc R . . . .
C25 C 0.82623(18) 0.1270(4) 0.8191(2) 0.0275(7) Uani 1 1 d . . . . .
C26 C 0.7838(2) 0.0305(4) 0.8369(2) 0.0326(8) Uani 1 1 d . . . . .
H26 H 0.7372 0.0066 0.7965 0.039 Uiso 1 1 calc R . . . .
C27 C 0.8092(2) -0.0308(4) 0.9134(2) 0.0366(8) Uani 1 1 d . . . . .
H27 H 0.7810 -0.0982 0.9252 0.044 Uiso 1 1 calc R . . . .
C28 C 0.8762(2) 0.0076(4) 0.9721(2) 0.0342(8) Uani 1 1 d . . . . .
C29 C 0.9201(2) 0.0999(4) 0.9551(2) 0.0346(8) Uani 1 1 d . . . . .
H29 H 0.9669 0.1223 0.9954 0.042 Uiso 1 1 calc R . . . .
C30 C 0.8948(2) 0.1593(4) 0.8786(2) 0.0314(8) Uani 1 1 d . . . . .
H30 H 0.9246 0.2230 0.8663 0.038 Uiso 1 1 calc R . . . .

loop_
_atom_site_aniso_label
_atom_site_aniso_U_11
_atom_site_aniso_U_22
_atom_site_aniso_U_33
_atom_site_aniso_U_23
_atom_site_aniso_U_13
_atom_site_aniso_U_12
Pt1 0.02515(11) 0.02510(11) 0.03265(11) -0.00055(5) 0.01330(8) 0.00017(5)
Cl1 0.0326(5) 0.0418(5) 0.0400(5) -0.0080(4) 0.0199(4) -0.0014(3)
Cl2 0.0530(6) 0.0543(6) 0.0433(5) -0.0118(5) 0.0300(5) -0.0007(5)
Cl3 0.0345(5) 0.0302(5) 0.0363(4) -0.0003(3) 0.0121(4) -0.0056(3)
Cl4 0.0679(7) 0.0440(6) 0.0333(4) 0.0093(4) 0.0227(5) 0.0066(5)
S1 0.0252(4) 0.0304(4) 0.0327(4) -0.0001(3) 0.0120(3) 0.0011(3)
S2 0.0259(4) 0.0316(5) 0.0372(5) -0.0001(4) 0.0144(4) 0.0016(3)
P1 0.0249(4) 0.0245(5) 0.0279(4) -0.0006(3) 0.0127(4) 0.0005(3)
O1 0.0515(17) 0.0351(15) 0.0379(14) -0.0048(12) 0.0173(13) -0.0050(13)
N1 0.0254(14) 0.0334(16) 0.0317(15) 0.0041(13) 0.0115(12) 0.0017(12)
N2 0.0246(14) 0.0306(15) 0.0334(15) 0.0039(13) 0.0117(12) 0.0031(12)
C1 0.0288(17) 0.0248(17) 0.0382(18) 0.0060(15) 0.0165(15) 0.0011(14)
C2 0.0257(17) 0.038(2) 0.0343(18) 0.0024(16) 0.0128(15) 0.0044(15)
C3 0.0270(17) 0.0328(19) 0.0347(18) 0.0036(16) 0.0126(15) 0.0012(15)
C4 0.0258(18) 0.0362(19) 0.0357(19) 0.0014(16) 0.0133(16) 0.0008(15)
C5 0.0250(17) 0.043(2) 0.0331(18) 0.0071(16) 0.0118(15) 0.0013(15)
C6 0.0217(16) 0.0314(19) 0.0373(19) 0.0021(15) 0.0118(15) -0.0030(14)
C7 0.0299(18) 0.0249(18) 0.0383(19) -0.0001(15) 0.0131(15) -0.0024(14)
C8 0.032(2) 0.0288(19) 0.0360(19) -0.0004(15) 0.0143(16) -0.0067(14)
C9 0.0300(18) 0.034(2) 0.040(2) 0.0064(17) 0.0124(16) -0.0001(16)
C10 0.0334(19) 0.0309(19) 0.043(2) 0.0062(16) 0.0174(16) 0.0064(15)
C11 0.0313(18) 0.0305(19) 0.042(2) 0.0013(16) 0.0174(16) 0.0025(15)
C12 0.108(4) 0.034(2) 0.045(2) -0.008(2) 0.024(3) 0.006(3)
C13 0.0211(15) 0.0324(18) 0.0266(15) -0.0040(14) 0.0087(13) -0.0022(13)
C14 0.0307(18) 0.035(2) 0.0279(17) 0.0004(15) 0.0121(14) 0.0004(15)
C15 0.0345(19) 0.034(2) 0.0343(18) -0.0049(16) 0.0131(16) 0.0019(15)
C16 0.0304(18) 0.040(2) 0.0308(17) -0.0109(16) 0.0153(15) -0.0035(15)
C17 0.038(2) 0.043(2) 0.0298(17) -0.0048(16) 0.0171(16) -0.0090(17)
C18 0.038(2) 0.0294(18) 0.0360(19) -0.0013(16) 0.0163(17) -0.0040(16)
C19 0.0285(17) 0.0289(18) 0.0268(16) 0.0014(14) 0.0118(14) 0.0001(14)
C20 0.0318(18) 0.0282(18) 0.0334(17) 0.0018(15) 0.0168(15) 0.0018(14)
C21 0.0259(17) 0.037(2) 0.0297(16) 0.0043(15) 0.0128(14) -0.0001(14)
C22 0.0302(17) 0.0282(18) 0.0270(16) 0.0028(14) 0.0101(14) -0.0038(14)
C23 0.0311(18) 0.0309(19) 0.0403(19) -0.0039(16) 0.0155(16) -0.0006(15)
C24 0.0266(17) 0.0318(19) 0.0395(19) -0.0016(15) 0.0148(15) 0.0004(14)
C25 0.0292(17) 0.0285(18) 0.0278(15) -0.0017(14) 0.0144(14) 0.0019(13)
C26 0.0303(18) 0.036(2) 0.0343(18) -0.0006(15) 0.0155(15) -0.0021(15)
C27 0.040(2) 0.034(2) 0.045(2) 0.0055(17) 0.0262(18) -0.0001(16)
C28 0.046(2) 0.0320(19) 0.0298(17) 0.0024(15) 0.0202(16) 0.0067(16)
C29 0.040(2) 0.0283(19) 0.0320(17) -0.0017(15) 0.0097(16) -0.0003(15)
C30 0.0358(19) 0.0267(19) 0.0330(18) -0.0014(15) 0.0150(15) -0.0021(15)

loop_
_atom_type_symbol
_atom_type_description
_atom_type_scat_dispersion_real
_atom_type_scat_dispersion_imag
_atom_type_scat_source
C C 0.0150 0.0070 'International Tables Vol C Tables 4.2.6.8 and 6.1.1.4'
H H 0.0000 0.0000 'International Tables Vol C Tables 4.2.6.8 and 6.1.1.4'
Cl Cl 0.3290 0.5400 'International Tables Vol C Tables 4.2.6.8 and 6.1.1.4'
N N 0.0250 0.0140 'International Tables Vol C Tables 4.2.6.8 and 6.1.1.4'
O O 0.0410 0.0250 'International Tables Vol C Tables 4.2.6.8 and 6.1.1.4'
P P 0.2543 0.3332 'International Tables Vol C Tables 4.2.6.8 and 6.1.1.4'
Pt Pt -5.2460 5.8220 'International Tables Vol C Tables 4.2.6.8 and 6.1.1.4'
S S 0.2920 0.4250 'International Tables Vol C Tables 4.2.6.8 and 6.1.1.4'

loop_
_geom_angle_atom_site_label_1
_geom_angle_atom_site_label_2
_geom_angle_atom_site_label_3
_geom_angle
_geom_angle_site_symmetry_1
_geom_angle_site_symmetry_3
_geom_angle_publ_flag
Cl1 Pt1 S2 95.41(3) . . ?
S1 Pt1 Cl1 170.52(3) . . ?
S1 Pt1 S2 75.35(3) . . ?
P1 Pt1 Cl1 91.90(3) . . ?
P1 Pt1 S1 97.40(3) . . ?
P1 Pt1 S2 172.48(3) . . ?
C1 S1 Pt1 88.26(12) . . ?
C1 S2 Pt1 86.09(12) . . ?
C13 P1 Pt1 113.50(11) . . ?
C13 P1 C19 105.19(15) . . ?
C13 P1 C25 104.68(16) . . ?
C19 P1 Pt1 114.26(12) . . ?
C19 P1 C25 103.82(16) . . ?
C25 P1 Pt1 114.30(11) . . ?
C8 O1 C12 117.2(3) . . ?
C1 N1 C2 123.5(3) . . ?
C1 N1 C5 122.6(3) . . ?
C5 N1 C2 113.9(3) . . ?
C4 N2 C3 110.0(3) . . ?
C6 N2 C3 112.7(3) . . ?
C6 N2 C4 116.7(3) . . ?
S2 C1 S1 110.3(2) . . ?
N1 C1 S1 124.4(3) . . ?
N1 C1 S2 125.3(3) . . ?
N1 C2 H2A 109.7 . . ?
N1 C2 H2B 109.7 . . ?
N1 C2 C3 109.9(3) . . ?
H2A C2 H2B 108.2 . . ?
C3 C2 H2A 109.7 . . ?
C3 C2 H2B 109.7 . . ?
N2 C3 C2 110.6(3) . . ?
N2 C3 H3A 109.5 . . ?
N2 C3 H3B 109.5 . . ?
C2 C3 H3A 109.5 . . ?
C2 C3 H3B 109.5 . . ?
H3A C3 H3B 108.1 . . ?
N2 C4 H4A 109.8 . . ?
N2 C4 H4B 109.8 . . ?
N2 C4 C5 109.6(3) . . ?
H4A C4 H4B 108.2 . . ?
C5 C4 H4A 109.8 . . ?
C5 C4 H4B 109.8 . . ?
N1 C5 C4 109.6(3) . . ?
N1 C5 H5A 109.7 . . ?
N1 C5 H5B 109.7 . . ?
C4 C5 H5A 109.7 . . ?
C4 C5 H5B 109.7 . . ?
H5A C5 H5B 108.2 . . ?
C7 C6 N2 117.9(3) . . ?
C11 C6 N2 122.5(3) . . ?
C11 C6 C7 119.6(4) . . ?
C6 C7 H7 120.1 . . ?
C8 C7 C6 119.8(3) . . ?
C8 C7 H7 120.1 . . ?
O1 C8 C7 124.5(3) . . ?
O1 C8 C9 115.0(3) . . ?
C7 C8 C9 120.5(4) . . ?
C8 C9 H9 120.4 . . ?
C10 C9 C8 119.2(4) . . ?
C10 C9 H9 120.4 . . ?
C9 C10 H10 119.6 . . ?
C9 C10 C11 120.9(4) . . ?
C11 C10 H10 119.6 . . ?
C6 C11 H11 120.0 . . ?
C10 C11 C6 120.0(4) . . ?
C10 C11 H11 120.0 . . ?
O1 C12 H12A 109.5 . . ?
O1 C12 H12B 109.5 . . ?
O1 C12 H12C 109.5 . . ?
H12A C12 H12B 109.5 . . ?
H12A C12 H12C 109.5 . . ?
H12B C12 H12C 109.5 . . ?
C14 C13 P1 120.2(3) . . ?
C14 C13 C18 119.4(3) . . ?
C18 C13 P1 120.1(3) . . ?
C13 C14 H14 119.6 . . ?
C13 C14 C15 120.7(3) . . ?
C15 C14 H14 119.6 . . ?
C14 C15 H15 120.5 . . ?
C16 C15 C14 119.0(4) . . ?
C16 C15 H15 120.5 . . ?
C15 C16 Cl2 119.2(3) . . ?
C15 C16 C17 121.5(3) . . ?
C17 C16 Cl2 119.4(3) . . ?
C16 C17 H17 120.3 . . ?
C16 C17 C18 119.3(3) . . ?
C18 C17 H17 120.3 . . ?
C13 C18 C17 120.0(4) . . ?
C13 C18 H18 120.0 . . ?
C17 C18 H18 120.0 . . ?
C20 C19 P1 122.4(3) . . ?
C24 C19 P1 118.5(3) . . ?
C24 C19 C20 118.7(3) . . ?
C19 C20 H20 119.8 . . ?
C21 C20 C19 120.5(3) . . ?
C21 C20 H20 119.8 . . ?
C20 C21 H21 120.4 . . ?
C22 C21 C20 119.2(3) . . ?
C22 C21 H21 120.4 . . ?
C21 C22 Cl3 118.9(3) . . ?
C21 C22 C23 121.8(3) . . ?
C23 C22 Cl3 119.3(3) . . ?
C22 C23 H23 120.8 . . ?
C24 C23 C22 118.4(3) . . ?
C24 C23 H23 120.8 . . ?
C19 C24 H24 119.3 . . ?
C23 C24 C19 121.4(3) . . ?
C23 C24 H24 119.3 . . ?
C26 C25 P1 119.3(3) . . ?
C30 C25 P1 121.5(3) . . ?
C30 C25 C26 119.1(3) . . ?
C25 C26 H26 119.9 . . ?
C27 C26 C25 120.3(3) . . ?
C27 C26 H26 119.9 . . ?
C26 C27 H27 120.5 . . ?
C28 C27 C26 119.1(3) . . ?
C28 C27 H27 120.5 . . ?
C27 C28 Cl4 119.7(3) . . ?
C29 C28 Cl4 118.7(3) . . ?
C29 C28 C27 121.6(3) . . ?
C28 C29 H29 120.5 . . ?
C28 C29 C30 119.0(4) . . ?
C30 C29 H29 120.5 . . ?
C25 C30 H30 119.6 . . ?
C29 C30 C25 120.8(3) . . ?
C29 C30 H30 119.6 . . ?

loop_
_geom_bond_atom_site_label_1
_geom_bond_atom_site_label_2
_geom_bond_distance
_geom_bond_site_symmetry_2
_geom_bond_publ_flag
Pt1 Cl1 2.3322(9) . ?
Pt1 S1 2.2897(8) . ?
Pt1 S2 2.3602(9) . ?
Pt1 P1 2.2356(9) . ?
Cl2 C16 1.739(3) . ?
Cl3 C22 1.747(4) . ?
Cl4 C28 1.740(4) . ?
S1 C1 1.734(4) . ?
S2 C1 1.730(4) . ?
P1 C13 1.819(3) . ?
P1 C19 1.822(4) . ?
P1 C25 1.826(4) . ?
O1 C8 1.370(5) . ?
O1 C12 1.417(6) . ?
N1 C1 1.311(5) . ?
N1 C2 1.472(4) . ?
N1 C5 1.472(4) . ?
N2 C3 1.474(4) . ?
N2 C4 1.449(5) . ?
N2 C6 1.425(5) . ?
C2 H2A 0.9900 . ?
C2 H2B 0.9900 . ?
C2 C3 1.515(5) . ?
C3 H3A 0.9900 . ?
C3 H3B 0.9900 . ?
C4 H4A 0.9900 . ?
C4 H4B 0.9900 . ?
C4 C5 1.511(5) . ?
C5 H5A 0.9900 . ?
C5 H5B 0.9900 . ?
C6 C7 1.396(5) . ?
C6 C11 1.387(5) . ?
C7 H7 0.9500 . ?
C7 C8 1.386(5) . ?
C8 C9 1.395(6) . ?
C9 H9 0.9500 . ?
C9 C10 1.382(6) . ?
C10 H10 0.9500 . ?
C10 C11 1.385(5) . ?
C11 H11 0.9500 . ?
C12 H12A 0.9800 . ?
C12 H12B 0.9800 . ?
C12 H12C 0.9800 . ?
C13 C14 1.389(5) . ?
C13 C18 1.395(5) . ?
C14 H14 0.9500 . ?
C14 C15 1.393(5) . ?
C15 H15 0.9500 . ?
C15 C16 1.378(5) . ?
C16 C17 1.383(6) . ?
C17 H17 0.9500 . ?
C17 C18 1.395(5) . ?
C18 H18 0.9500 . ?
C19 C20 1.397(5) . ?
C19 C24 1.394(5) . ?
C20 H20 0.9500 . ?
C20 C21 1.391(5) . ?
C21 H21 0.9500 . ?
C21 C22 1.376(5) . ?
C22 C23 1.390(5) . ?
C23 H23 0.9500 . ?
C23 C24 1.385(5) . ?
C24 H24 0.9500 . ?
C25 C26 1.396(5) . ?
C25 C30 1.394(5) . ?
C26 H26 0.9500 . ?
C26 C27 1.390(5) . ?
C27 H27 0.9500 . ?
C27 C28 1.383(6) . ?
C28 C29 1.381(5) . ?
C29 H29 0.9500 . ?
C29 C30 1.381(5) . ?
C30 H30 0.9500 . ?

loop_
_geom_torsion_atom_site_label_1
_geom_torsion_atom_site_label_2
_geom_torsion_atom_site_label_3
_geom_torsion_atom_site_label_4
_geom_torsion
_geom_torsion_site_symmetry_1
_geom_torsion_site_symmetry_2
_geom_torsion_site_symmetry_3
_geom_torsion_site_symmetry_4
_geom_torsion_publ_flag
Pt1 S1 C1 S2 1.70(17) . . . . ?
Pt1 S1 C1 N1 -176.4(3) . . . . ?
Pt1 S2 C1 S1 -1.66(16) . . . . ?
Pt1 S2 C1 N1 176.4(3) . . . . ?
Pt1 P1 C13 C14 -100.2(3) . . . . ?
Pt1 P1 C13 C18 74.5(3) . . . . ?
Pt1 P1 C19 C20 -154.2(3) . . . . ?
Pt1 P1 C19 C24 31.9(3) . . . . ?
Pt1 P1 C25 C26 26.2(3) . . . . ?
Pt1 P1 C25 C30 -151.6(3) . . . . ?
Cl2 C16 C17 C18 -178.7(3) . . . . ?
Cl3 C22 C23 C24 -175.6(3) . . . . ?
Cl4 C28 C29 C30 -175.0(3) . . . . ?
P1 C13 C14 C15 176.3(3) . . . . ?
P1 C13 C18 C17 -176.9(3) . . . . ?
P1 C19 C20 C21 -172.1(3) . . . . ?
P1 C19 C24 C23 172.5(3) . . . . ?
P1 C25 C26 C27 -176.8(3) . . . . ?
P1 C25 C30 C29 176.0(3) . . . . ?
O1 C8 C9 C10 179.8(3) . . . . ?
N1 C2 C3 N2 -54.0(4) . . . . ?
N2 C4 C5 N1 58.3(4) . . . . ?
N2 C6 C7 C8 -179.5(3) . . . . ?
N2 C6 C11 C10 -179.9(3) . . . . ?
C1 N1 C2 C3 -127.8(4) . . . . ?
C1 N1 C5 C4 125.7(4) . . . . ?
C2 N1 C1 S1 -1.3(5) . . . . ?
C2 N1 C1 S2 -179.1(3) . . . . ?
C2 N1 C5 C4 -54.2(4) . . . . ?
C3 N2 C4 C5 -62.3(4) . . . . ?
C3 N2 C6 C7 67.3(4) . . . . ?
C3 N2 C6 C11 -113.2(4) . . . . ?
C4 N2 C3 C2 60.5(4) . . . . ?
C4 N2 C6 C7 -164.0(3) . . . . ?
C4 N2 C6 C11 15.5(5) . . . . ?
C5 N1 C1 S1 178.8(3) . . . . ?
C5 N1 C1 S2 1.0(5) . . . . ?
C5 N1 C2 C3 52.1(4) . . . . ?
C6 N2 C3 C2 -167.4(3) . . . . ?
C6 N2 C4 C5 167.7(3) . . . . ?
C6 C7 C8 O1 179.4(3) . . . . ?
C6 C7 C8 C9 -0.8(5) . . . . ?
C7 C6 C11 C10 -0.3(5) . . . . ?
C7 C8 C9 C10 -0.1(6) . . . . ?
C8 C9 C10 C11 0.7(6) . . . . ?
C9 C10 C11 C6 -0.5(6) . . . . ?
C11 C6 C7 C8 1.0(5) . . . . ?
C12 O1 C8 C7 3.6(6) . . . . ?
C12 O1 C8 C9 -176.3(4) . . . . ?
C13 P1 C19 C20 -29.0(3) . . . . ?
C13 P1 C19 C24 157.1(3) . . . . ?
C13 P1 C25 C26 -98.6(3) . . . . ?
C13 P1 C25 C30 83.6(3) . . . . ?
C13 C14 C15 C16 0.5(5) . . . . ?
C14 C13 C18 C17 -2.2(5) . . . . ?
C14 C15 C16 Cl2 178.1(3) . . . . ?
C14 C15 C16 C17 -2.1(6) . . . . ?
C15 C16 C17 C18 1.6(6) . . . . ?
C16 C17 C18 C13 0.6(6) . . . . ?
C18 C13 C14 C15 1.6(5) . . . . ?
C19 P1 C13 C14 134.2(3) . . . . ?
C19 P1 C13 C18 -51.1(3) . . . . ?
C19 P1 C25 C26 151.3(3) . . . . ?
C19 P1 C25 C30 -26.5(3) . . . . ?
C19 C20 C21 C22 0.0(5) . . . . ?
C20 C19 C24 C23 -1.6(5) . . . . ?
C20 C21 C22 Cl3 175.8(3) . . . . ?
C20 C21 C22 C23 -2.1(5) . . . . ?
C21 C22 C23 C24 2.3(5) . . . . ?
C22 C23 C24 C19 -0.4(6) . . . . ?
C24 C19 C20 C21 1.8(5) . . . . ?
C25 P1 C13 C14 25.1(3) . . . . ?
C25 P1 C13 C18 -160.2(3) . . . . ?
C25 P1 C19 C20 80.7(3) . . . . ?
C25 P1 C19 C24 -93.2(3) . . . . ?
C25 C26 C27 C28 1.7(5) . . . . ?
C26 C25 C30 C29 -1.8(5) . . . . ?
C26 C27 C28 Cl4 174.2(3) . . . . ?
C26 C27 C28 C29 -3.6(6) . . . . ?
C27 C28 C29 C30 2.8(6) . . . . ?
C28 C29 C30 C25 0.0(5) . . . . ?
C30 C25 C26 C27 1.0(5) . . . . ?
